data_1504603
loop_
_publ_author_name
'Maniam, Subashani'
'Cieslinski, Marta M.'
'Lincoln, Stephen F.'
'Onagi, Hideki'
'Steel, Peter J.'
'Willis, Anthony C.'
'Easton, Christopher J.'

_publ_section_title
;
 Molecular fibers and wires in solid-state and solution self-assemblies of
 cyclodextrin [2]rotaxanes.
;
_journal_issue 10
_journal_name_full 'Organic letters'
_journal_page_first 1885
_journal_page_last 1888
_journal_paper_doi 10.1021/ol8002145
_journal_volume 10
_journal_year 2008
_chemical_compound_source local
_chemical_formula_moiety 'C30 H28 N4 O2'
_chemical_formula_sum 'C30 H28 N4 O2'
_chemical_formula_weight 476.58
_space_group_IT_number 14
_symmetry_cell_setting monoclinic
_symmetry_space_group_name_Hall '-P 2ybc'
_symmetry_space_group_name_H-M 'P 1 21/c 1'
_atom_sites_solution_hydrogens geom
_atom_sites_solution_primary direct
_audit_creation_date 06-02-01
_audit_creation_method CRYSTALS_ver_12.18
_audit_update_record
;
2006-02-01 - Report on  C30 H28 N4 O2 
             by Anthony C. Willis
             for Subashni Maniam and Chris Easton
2006-02-01 - passes checkcif tests with minor warnings
;
_cell_angle_alpha 90
_cell_angle_beta 90.9020(14)
_cell_angle_gamma 90
_cell_formula_units_Z 2
_cell_length_a 5.0641(1)
_cell_length_b 10.9910(3)
_cell_length_c 22.2770(5)
_cell_measurement_reflns_used 23144
_cell_measurement_temperature 200
_cell_measurement_theta_max 27
_cell_measurement_theta_min 3
_cell_volume 1239.77(5)
_computing_cell_refinement 'Denzo/Scalepack '
_computing_data_collection 'COLLECT (Nonius BV, 1997)'
_computing_data_reduction 'Denzo/Scalepack (Otwinowski & Minor, 1996)'
_computing_molecular_graphics
; 
ORTEP-II (Johnson 1976) in teXsan (MSC, 1992-1997)
;
_computing_publication_material 'CRYSTALS '
_computing_structure_refinement 'CRYSTALS (Watkin et al 2003)'
_computing_structure_solution 'SIR92 (Altomare et al, 1994)'
_diffrn_ambient_temperature 200
_diffrn_measured_fraction_theta_full 0.998
_diffrn_measured_fraction_theta_max 0.998
_diffrn_measurement_device_type 'Nonius KappaCCD'
_diffrn_measurement_method ' \f and \w scans with CCD '
_diffrn_radiation_monochromator graphite
_diffrn_radiation_type 'Mo K\a'
_diffrn_radiation_wavelength 0.71073
_diffrn_reflns_av_R_equivalents 0.049
_diffrn_reflns_limit_h_max 6
_diffrn_reflns_limit_h_min -6
_diffrn_reflns_limit_k_max 14
_diffrn_reflns_limit_k_min -13
_diffrn_reflns_limit_l_max 28
_diffrn_reflns_limit_l_min -28
_diffrn_reflns_number 22556
_diffrn_reflns_theta_full 27.482
_diffrn_reflns_theta_max 27.5
_diffrn_reflns_theta_min 2.604
_diffrn_standards_number 0
_exptl_absorpt_coefficient_mu 0.082
_exptl_absorpt_correction_T_max 0.997
_exptl_absorpt_correction_T_min 0.980
_exptl_absorpt_correction_type integration
_exptl_absorpt_process_details
;
via Gaussian method (Coppens, 1970) implemented in maXus (2000)
;
_exptl_crystal_colour orange
_exptl_crystal_density_diffrn 1.277
_exptl_crystal_density_method 'not measured'
_exptl_crystal_description needle
_exptl_crystal_F_000 504
_exptl_crystal_size_max 0.40
_exptl_crystal_size_mid 0.10
_exptl_crystal_size_min 0.04
_refine_diff_density_max 0.19
_refine_diff_density_min -0.19
_refine_ls_extinction_method None
_refine_ls_goodness_of_fit_ref 1.0932
_refine_ls_hydrogen_treatment mixed
_refine_ls_matrix_type full
_refine_ls_number_parameters 213
_refine_ls_number_reflns 1743
_refine_ls_number_restraints 25
_refine_ls_R_factor_all 0.0779
_refine_ls_R_factor_gt 0.0434
_refine_ls_shift/su_max 0.020707
_refine_ls_structure_factor_coef F
_refine_ls_weighting_details
;
 Method, part 1, Chebychev polynomial, (Watkin, 1994, Prince, 1982) 
 [weight] = 1.0/[A~0~*T~0~(x)+A~1~*T~1~(x) ... +A~n-1~]*T~n-1~(x)] 
 where A~i~ are the Chebychev coefficients listed below and x= Fcalc/Fmax 
 Method = Robust Weighting (Prince, 1982) 
 W = [weight] * [1-(deltaF/6*sigmaF)^2^]^2^ 
 A~i~ are: 
 2.66 1.75 3.11 0.613 0.886 
;
_refine_ls_weighting_scheme calc
_refine_ls_wR_factor_all 0.0496
_refine_ls_wR_factor_gt 0.0435
_refine_ls_wR_factor_ref 0.0435
_reflns_limit_h_max 6
_reflns_limit_h_min -6
_reflns_limit_k_max 14
_reflns_limit_k_min 0
_reflns_limit_l_max 28
_reflns_limit_l_min 0
_reflns_number_gt 1743
_reflns_number_total 2848
_reflns_threshold_expression I>2.0\s(I)
_oxford_diffrn_Wilson_B_factor 3.15
_oxford_diffrn_Wilson_scale 1.07
_oxford_refine_ls_scale 1.026(2)
_oxford_structure_analysis_title '1311700 partial'
_cod_data_source_file ol8002145-file005.cif
_cod_data_source_block eas0601a
_cod_depositor_comments
;
The following automatic conversions were performed:

'_symmetry_cell_setting' value 'Monoclinic' changed to 'monoclinic'
according to /home/saulius/struct/CIF-dictionaries/cif_core.dic
dictionary named 'cif_core.dic' version 2.4.1 from 2010-06-29.

Automatic conversion script
Id: cif_fix_values 1715 2011-07-08 13:25:40Z adriana 
;
_cod_original_sg_symbol_H-M 'P 1 21/c 1 '
_cod_database_code 1504603

loop_
_symmetry_equiv_pos_as_xyz
x,y,z
-x,-y,-z
-x,y+1/2,-z+1/2
x,-y+1/2,z+1/2

loop_
_atom_site_label
_atom_site_type_symbol
_atom_site_fract_x
_atom_site_fract_y
_atom_site_fract_z
_atom_site_U_iso_or_equiv
_atom_site_occupancy
_atom_site_adp_type
_atom_site_refinement_flags_posn
_atom_site_refinement_flags_occupancy
O1 O 0.8845(2) 1.04413(11) 0.40657(6) 0.0414 1.0000 Uani . .
N1 N 0.4506(3) 1.07162(13) 0.38340(7) 0.0345 1.0000 Uani . .
N20 N 0.4138(5) 0.5265(3) 0.48432(11) 0.0425 0.725(10) Uani . P
N21 N 0.5752(13) 0.5373(10) 0.5127(3) 0.043(2) 0.275(10) Uiso D P
C1 C 0.4711(4) 1.39788(17) 0.28744(9) 0.0471 1.0000 Uani . .
C2 C 0.6460(4) 1.38312(16) 0.33534(9) 0.0436 1.0000 Uani . .
C3 C 0.6442(3) 1.27419(15) 0.36736(8) 0.0387 1.0000 Uani . .
C4 C 0.4665(3) 1.18337(14) 0.35131(8) 0.0334 1.0000 Uani . .
C5 C 0.2892(3) 1.20046(16) 0.30383(8) 0.0375 1.0000 Uani . .
C6 C 0.2917(3) 1.30783(17) 0.27102(8) 0.0435 1.0000 Uani . .
C7 C 0.1025(5) 1.3240(3) 0.21863(10) 0.0591 1.0000 Uani . .
C8 C 0.8352(5) 1.4825(2) 0.35344(13) 0.0583 1.0000 Uani . .
C9 C 0.6546(3) 1.00773(15) 0.40674(7) 0.0309 1.0000 Uani D .
C100 C 0.5859(11) 0.8842(5) 0.4296(3) 0.0325 0.725(10) Uani . P
C101 C 0.595(3) 0.8883(12) 0.4371(6) 0.024(4) 0.275(10) Uiso D P
C110 C 0.7416(9) 0.8318(5) 0.4745(2) 0.0405 0.725(10) Uani . P
C111 C 0.771(2) 0.8500(12) 0.4813(5) 0.043(4) 0.275(10) Uiso D P
C120 C 0.6905(9) 0.7145(4) 0.49476(17) 0.0430 0.725(10) Uani . P
C121 C 0.756(2) 0.7360(10) 0.5044(4) 0.053(4) 0.275(10) Uiso D P
C130 C 0.4813(9) 0.6489(2) 0.46914(19) 0.0348 0.725(10) Uani . P
C131 C 0.572(2) 0.6567(8) 0.4849(4) 0.033(2) 0.275(10) Uiso D P
C140 C 0.3243(8) 0.7015(3) 0.4255(2) 0.0475 0.725(10) Uani . P
C141 C 0.392(2) 0.6906(10) 0.4411(5) 0.050(3) 0.275(10) Uiso D P
C150 C 0.3759(9) 0.8182(4) 0.4067(3) 0.0431 0.725(10) Uani . P
C151 C 0.400(3) 0.8086(14) 0.4160(6) 0.063(7) 0.275(10) Uiso D P
H1 H 0.298(4) 1.0426(18) 0.3885(8) 0.0410 1.0000 Uiso . .
H11 H 0.4740 1.4755 0.2641 0.0567 1.0000 Uiso . .
H31 H 0.7705 1.26156 0.40175 0.0464 1.0000 Uiso R .
H51 H 0.1592 1.13511 0.29324 0.0450 1.0000 Uiso R .
H71 H -0.067(5) 1.289(2) 0.2289(11) 0.0708 1.0000 Uiso . .
H72 H 0.082(5) 1.409(2) 0.2087(11) 0.0708 1.0000 Uiso . .
H73 H 0.172(5) 1.290(2) 0.1814(11) 0.0708 1.0000 Uiso . .
H81 H 0.918(5) 1.472(2) 0.3923(12) 0.0701 1.0000 Uiso . .
H82 H 0.746(5) 1.561(2) 0.3567(10) 0.0701 1.0000 Uiso . .
H83 H 0.955(5) 1.500(2) 0.3252(12) 0.0701 1.0000 Uiso . .
H1101 H 0.8918 0.8790 0.4926 0.0488 0.725 Uiso R .
H1111 H 0.912 0.9068 0.4962 0.0507 0.275 Uiso R .
H1201 H 0.8026 0.6776 0.52731 0.0515 0.725 Uiso R .
H1211 H 0.885 0.7106 0.5365 0.0634 0.275 Uiso R .
H1401 H 0.1730 0.6550 0.4074 0.0568 0.725 Uiso R .
H1411 H 0.254 0.6316 0.4271 0.0601 0.275 Uiso R .
H1501 H 0.2580 0.8560 0.3754 0.0513 0.725 Uiso R .
H1511 H 0.270 0.8343 0.3841 0.0748 0.275 Uiso R .

loop_
_atom_site_aniso_label
_atom_site_aniso_U_11
_atom_site_aniso_U_22
_atom_site_aniso_U_33
_atom_site_aniso_U_23
_atom_site_aniso_U_13
_atom_site_aniso_U_12
O1 0.0257(6) 0.0383(7) 0.0602(8) 0.0088(6) -0.0035(5) -0.0054(5)
N1 0.0237(6) 0.0330(7) 0.0468(8) 0.0080(6) -0.0018(6) -0.0050(6)
N20 0.0436(14) 0.0318(18) 0.0521(15) 0.0029(10) 0.0020(10) -0.0026(9)
C1 0.0489(11) 0.0366(10) 0.0563(12) 0.0139(9) 0.0166(9) 0.0078(8)
C2 0.0394(9) 0.0329(9) 0.0588(11) 0.0025(8) 0.0149(9) -0.0001(7)
C3 0.0317(8) 0.0346(9) 0.0498(10) 0.0007(8) 0.0040(7) -0.0017(7)
C4 0.0290(7) 0.0299(8) 0.0413(9) 0.0050(7) 0.0044(6) 0.0018(6)
C5 0.0317(8) 0.0395(9) 0.0414(9) 0.0027(8) 0.0013(7) 0.0032(7)
C6 0.0398(9) 0.0484(11) 0.0426(10) 0.0095(9) 0.0096(7) 0.0123(8)
C7 0.0619(14) 0.0713(16) 0.0441(12) 0.0169(11) 0.0024(10) 0.0199(12)
C8 0.0593(14) 0.0352(10) 0.0809(16) -0.0017(11) 0.0190(12) -0.0119(9)
C9 0.0270(7) 0.0312(8) 0.0345(8) -0.0007(7) -0.0014(6) -0.0033(6)
C100 0.035(2) 0.030(2) 0.033(2) -0.0009(13) 0.0020(14) -0.0029(10)
C110 0.050(2) 0.0334(19) 0.0379(18) 0.0039(13) -0.0094(14) -0.0094(15)
C120 0.0507(19) 0.0357(17) 0.0424(17) 0.0120(13) -0.0068(16) -0.0055(17)
C130 0.0328(17) 0.0280(13) 0.0435(17) 0.0018(11) 0.0022(16) -0.0070(11)
C140 0.0401(16) 0.0287(15) 0.073(2) 0.0067(15) -0.0119(17) -0.0106(12)
C150 0.0371(18) 0.0274(17) 0.064(2) 0.0069(15) -0.0124(17) -0.0109(11)

loop_
_atom_type_symbol
_atom_type_scat_dispersion_real
_atom_type_scat_dispersion_imag
_atom_type_scat_Cromer_Mann_a1
_atom_type_scat_Cromer_Mann_b1
_atom_type_scat_Cromer_Mann_a2
_atom_type_scat_Cromer_Mann_b2
_atom_type_scat_Cromer_Mann_a3
_atom_type_scat_Cromer_Mann_b3
_atom_type_scat_Cromer_Mann_a4
_atom_type_scat_Cromer_Mann_b4
_atom_type_scat_Cromer_Mann_c
_atom_type_scat_source
C 0.0033 0.0016 2.3100 20.8439 1.0200 10.2075 1.5886 0.5687 0.8650 51.6512 0.2156 'International Tables Vol C 4.2.6.8 and 6.1.1.4'
H 0.0000 0.0000 0.4930 10.5109 0.3229 26.1257 0.1402 3.1424 0.0408 57.7998 0.0030 'International Tables Vol C 4.2.6.8 and 6.1.1.4'
N 0.0061 0.0033 12.2126 0.0057 3.1322 9.8933 2.0125 28.9975 1.1663 0.5826 -11.5290 'International Tables Vol C 4.2.6.8 and 6.1.1.4'
O 0.0106 0.0060 3.0485 13.2771 2.2868 5.7011 1.5463 0.3239 0.8670 32.9089 0.2508 'International Tables Vol C 4.2.6.8 and 6.1.1.4'

loop_
_exptl_crystal_face_index_h
_exptl_crystal_face_index_k
_exptl_crystal_face_index_l
_exptl_crystal_face_perp_dist
1 0 0 0.190
-1 0 0 0.200
0 1 0 0.070
0 -1 0 0.030
0 0 1 0.010
0 0 -1 0.030

loop_
_geom_angle_atom_site_label_1
_geom_angle_site_symmetry_1
_geom_angle_atom_site_label_2
_geom_angle_atom_site_label_3
_geom_angle
_geom_angle_publ_flag
C4 . N1 C9 126.47(14) yes
C4 . N1 H1 116.9(13) no
C9 . N1 H1 116.7(13) no
N20 2_666 N20 C130 113.7(4) yes
N21 2_666 N21 C131 113.6(11) yes
C2 . C1 C6 121.81(16) yes
C2 . C1 H11 119.1 no
C6 . C1 H11 119.1 no
C1 . C2 C3 119.05(17) yes
C1 . C2 C8 121.22(19) yes
C3 . C2 C8 119.7(2) yes
C2 . C3 C4 119.71(17) yes
C2 . C3 H31 120.1 no
C4 . C3 H31 120.1 no
N1 . C4 C3 122.20(15) yes
N1 . C4 C5 117.25(15) yes
C3 . C4 C5 120.52(16) yes
C4 . C5 C6 120.31(17) yes
C4 . C5 H51 119.8 no
C6 . C5 H51 119.8 no
C1 . C6 C5 118.59(17) yes
C1 . C6 C7 121.63(19) yes
C5 . C6 C7 119.78(19) yes
C6 . C7 H71 108.9(14) no
C6 . C7 H72 110.9(15) no
H71 . C7 H72 110(2) no
C6 . C7 H73 112.2(14) no
H71 . C7 H73 112(2) no
H72 . C7 H73 102.4(20) no
C2 . C8 H81 115.0(15) no
C2 . C8 H82 111.6(14) no
H81 . C8 H82 103.4(20) no
C2 . C8 H83 113.7(16) no
H81 . C8 H83 111(2) no
H82 . C8 H83 100(2) no
N1 . C9 O1 123.30(15) yes
N1 . C9 C100 115.1(3) yes
O1 . C9 C100 121.5(3) yes
N1 . C9 C101 118.0(6) yes
O1 . C9 C101 118.6(6) yes
C9 . C100 C110 119.3(5) yes
C9 . C100 C150 122.4(5) yes
C110 . C100 C150 118.3(5) yes
C9 . C101 C111 117.0(10) yes
C9 . C101 C151 122.6(10) yes
C111 . C101 C151 119.6(10) yes
C100 . C110 C120 120.7(5) yes
C100 . C110 H1101 119.6 no
C120 . C110 H1101 119.6 no
C101 . C111 C121 120.8(10) yes
C101 . C111 H1111 119.6 no
C121 . C111 H1111 119.6 no
C110 . C120 C130 119.3(3) yes
C110 . C120 H1201 120.3 no
C130 . C120 H1201 120.4 no
C111 . C121 C131 121.3(9) yes
C111 . C121 H1211 119.3 no
C131 . C121 H1211 119.4 no
N20 . C130 C120 124.9(4) yes
N20 . C130 C140 115.2(3) yes
C120 . C130 C140 120.0(2) yes
N21 . C131 C121 116.6(8) yes
N21 . C131 C141 123.3(9) yes
N20 . C131 C141 84.9(7) yes
C121 . C131 C141 120.1(8) yes
C130 . C140 C150 119.8(4) yes
C130 . C140 H1401 120.1 no
C150 . C140 H1401 120.1 no
C131 . C141 C151 120.3(9) yes
C131 . C141 H1411 119.9 no
C151 . C141 H1411 119.8 no
C100 . C150 C140 121.8(5) yes
C100 . C150 H1501 119.1 no
C140 . C150 H1501 119.1 no
C141 . C151 C101 117.9(11) yes
C141 . C151 H1511 121.0 no
C101 . C151 H1511 121.1 no

loop_
_geom_bond_atom_site_label_1
_geom_bond_atom_site_label_2
_geom_bond_site_symmetry_2
_geom_bond_distance
_geom_bond_publ_flag
O1 C9 . 1.2310(18) yes
N1 C4 . 1.424(2) yes
N1 C9 . 1.347(2) yes
N1 H1 . 0.84(2) no
N20 N20 2_666 1.253(7) yes
N20 C130 . 1.430(4) yes
N21 N21 2_666 1.248(19) yes
N21 C131 . 1.450(12) yes
C1 C2 . 1.386(3) yes
C1 C6 . 1.388(3) yes
C1 H11 . 1.000 no
C2 C3 . 1.394(2) yes
C2 C8 . 1.504(3) yes
C3 C4 . 1.387(2) yes
C3 H31 . 1.000 no
C4 C5 . 1.389(2) yes
C5 C6 . 1.388(2) yes
C5 H51 . 1.000 no
C6 C7 . 1.509(3) yes
C7 H71 . 0.97(2) no
C7 H72 . 0.97(3) no
C7 H73 . 0.98(3) no
C8 H81 . 0.96(3) no
C8 H82 . 0.98(3) no
C8 H83 . 0.90(3) no
C9 C100 . 1.493(6) yes
C9 C101 . 1.509(13) yes
C100 C110 . 1.390(7) yes
C100 C150 . 1.379(7) yes
C101 C111 . 1.382(16) yes
C101 C151 . 1.396(16) yes
C110 C120 . 1.391(5) yes
C110 H1101 . 1.000 no
C111 C121 . 1.357(14) yes
C111 H1111 . 1.000 no
C120 C130 . 1.396(5) yes
C120 H1201 . 1.000 no
C121 C131 . 1.343(10) yes
C121 H1211 . 1.000 no
C130 C140 . 1.373(5) yes
C131 C141 . 1.379(11) yes
C140 C150 . 1.376(5) yes
C140 H1401 . 1.000 no
C141 C151 . 1.413(15) yes
C141 H1411 . 1.000 no
C150 H1501 . 1.000 no
C151 H1511 . 1.000 no

loop_
_geom_contact_atom_site_label_1
_geom_contact_atom_site_label_2
_geom_contact_distance
_geom_contact_site_symmetry_2
_geom_contact_publ_flag
O1 N1 2.937(2) 1_655 no
O1 C111 3.24(1) 2_776 no
O1 C110 3.508(5) 2_776 no
O1 C150 3.516(5) 1_655 no
O1 C5 3.541(2) 1_655 no
O1 C4 3.558(2) 1_655 no
N1 C111 3.35(1) 2_676 no
N1 C121 3.45(1) 2_676 no
N1 C110 3.492(5) 2_676 no
N21 C3 3.572(9) 2_676 no
C2 C7 3.566(3) 1_655 no
C3 C121 3.53(1) 2_676 no
C3 C120 3.534(4) 2_676 no
C3 C131 3.567(9) 2_676 no
C4 C121 3.536(9) 2_676 no
C6 C8 3.540(3) 1_455 no
C110 C140 3.471(6) 1_655 no
C110 C150 3.574(7) 1_655 no
C111 C140 3.49(1) 1_655 no
C111 C150 3.53(1) 1_655 no
C111 C151 3.55(2) 1_655 no
C120 C140 3.586(6) 1_655 no
C121 C140 3.42(1) 1_655 no
C121 C141 3.57(1) 1_655 no

loop_
_geom_hbond_atom_site_label_D
_geom_hbond_atom_site_label_H
_geom_hbond_atom_site_label_A
_geom_hbond_distance_DH
_geom_hbond_distance_HA
_geom_hbond_distance_DA
_geom_hbond_angle_DHA
_geom_hbond_site_symmetry_A
_geom_hbond_publ_flag
N1 H1 O1 0.85(2) 2.14(2) 2.937(2) 157.3(18) 1_455 no
C3 H31 O1 1.000 2.460 2.933(2) 108.4 . no

loop_
_geom_torsion_atom_site_label_1
_geom_torsion_atom_site_label_2
_geom_torsion_atom_site_label_3
_geom_torsion_atom_site_label_4
_geom_torsion_site_symmetry_1
_geom_torsion_site_symmetry_3
_geom_torsion_site_symmetry_4
_geom_torsion
_geom_torsion_publ_flag
O1 C9 N1 C4 . . . 5.4(3) no
O1 C9 C100 C110 . . . 29.8(6) no
O1 C9 C100 C150 . . . -148.5(4) no
O1 C9 C101 C111 . . . 24(1) no
O1 C9 C101 C151 . . . -145(1) no
N1 C4 C3 C2 . . . -178.2(2) no
N1 C4 C5 C6 . . . 179.3(2) no
N1 C9 C100 C110 . . . -154.0(4) no
N1 C9 C100 C150 . . . 27.6(6) no
N1 C9 C101 C111 . . . -153.2(9) no
N1 C9 C101 C151 . . . 37(2) no
N20 N20 C130 C120 2_666 . . -11.7(5) no
N20 N20 C130 C140 2_666 . . 167.7(3) no
N20 C130 C120 C110 . . . 177.7(4) no
N20 C130 C140 C150 . . . -178.6(4) no
N21 N21 C131 C121 2_666 . . -171.(1) no
N21 N21 C131 C141 2_666 . . 10.(1) no
N21 C131 C121 C111 . . . 179.8(9) no
N21 C131 C141 C151 . . . 180(1) no
C1 C2 C3 C4 . . . -0.7(3) no
C1 C6 C5 C4 . . . -1.2(3) no
C2 C1 C6 C5 . . . 0.0(3) no
C2 C1 C6 C7 . . . -179.7(2) no
C2 C3 C4 C5 . . . -0.4(3) no
C3 C2 C1 C6 . . . 0.9(3) no
C3 C4 N1 C9 . . . -38.6(3) no
C3 C4 C5 C6 . . . 1.4(3) no
C4 N1 C9 C100 . . . -170.7(3) no
C4 N1 C9 C101 . . . -177.6(6) no
C4 C3 C2 C8 . . . 178.9(2) no
C4 C5 C6 C7 . . . 178.5(2) no
C5 C4 N1 C9 . . . 143.5(2) no
C6 C1 C2 C8 . . . -178.7(2) no
C9 C100 C110 C120 . . . -176.9(4) no
C9 C100 C150 C140 . . . 175.9(5) no
C9 C101 C111 C121 . . . -169.8(9) no
C9 C101 C151 C141 . . . 169(1) no
C100 C110 C120 C130 . . . 0.5(7) no
C100 C150 C140 C130 . . . 1.4(8) no
C101 C111 C121 C131 . . . 1(2) no
C101 C151 C141 C131 . . . 0(2) no
C110 C100 C150 C140 . . . -2.5(9) no
C110 C120 C130 C140 . . . -1.7(6) no
C111 C101 C151 C141 . . . -0(2) no
C111 C121 C131 C141 . . . -1(2) no
C120 C110 C100 C150 . . . 1.5(8) no
C120 C130 C140 C150 . . . 0.8(7) no
C121 C111 C101 C151 . . . -0(2) no
C121 C131 C141 C151 . . . 0(2) no
C130 N20 N20 C130 . 2_666 2_666 180.0 no
C131 N21 N21 C131 . 2_666 2_666 180.0 no
